data_2235069
loop_
_publ_author_name
'Shomurotova, Shirin'
'Turgunov, Kambarali K.'
'Mukhamedov, Nasir'
'Tashkhodjaev, Bakhodir'

_publ_section_title
;
 Diaquadichloridobis[quinazolin-4(1<i>H</i>)-one-\k<i>N</i>^3^]nickel(II)
;
_journal_coeditor_code HG5221
_journal_issue 6
_journal_name_full 'Acta Crystallographica Section E'
_journal_page_first m724
_journal_paper_doi 10.1107/S1600536812019381
_journal_volume 68
_journal_year 2012
_chemical_formula_iupac '[Ni Cl2 (C8 H6 N2 O)2 (H2 O)2]'
_chemical_formula_moiety 'C16 H16 Cl2 N4 Ni O4'
_chemical_formula_sum 'C16 H16 Cl2 N4 Ni O4'
_chemical_formula_weight 457.94
_chemical_name_systematic
;
Diaquadichloridobis[quinazolin-4(1<i>H</i>)-one-\k<i>N</i>^3^]nickel(II)
;
_space_group_IT_number 14
_symmetry_cell_setting monoclinic
_symmetry_space_group_name_Hall '-P 2ybc'
_symmetry_space_group_name_H-M 'P 1 21/c 1'
_atom_sites_solution_hydrogens geom
_atom_sites_solution_primary direct
_atom_sites_solution_secondary difmap
_audit_creation_method SHELXL-97
_cell_angle_alpha 90.00
_cell_angle_beta 93.782(8)
_cell_angle_gamma 90.00
_cell_formula_units_Z 2
_cell_length_a 6.7800(5)
_cell_length_b 18.741(2)
_cell_length_c 6.6106(5)
_cell_measurement_reflns_used 792
_cell_measurement_temperature 295(2)
_cell_measurement_theta_max 75.5919
_cell_measurement_theta_min 4.7208
_cell_volume 838.14(13)
_computing_cell_refinement 'CrysAlis PRO (Oxford Diffraction, 2009)'
_computing_data_collection 'CrysAlis PRO (Oxford Diffraction, 2009)'
_computing_data_reduction 'CrysAlis PRO (Oxford Diffraction, 2009)'
_computing_molecular_graphics 'XP in SHELXTL (Sheldrick, 2008)'
_computing_publication_material 'publCIF (Westrip, 2010)'
_computing_structure_refinement 'SHELXL97 (Sheldrick, 2008)'
_computing_structure_solution 'SHELXS97 (Sheldrick, 2008)'
_diffrn_ambient_temperature 295(2)
_diffrn_detector_area_resol_mean 10.2576
_diffrn_measured_fraction_theta_full 0.963
_diffrn_measured_fraction_theta_max 0.963
_diffrn_measurement_device_type 'Oxford Diffraction Xcalibur Ruby'
_diffrn_measurement_method '\w scans'
_diffrn_radiation_monochromator graphite
_diffrn_radiation_source 'Enhance (Cu) X-ray Source'
_diffrn_radiation_type CuK\a
_diffrn_radiation_wavelength 1.54184
_diffrn_reflns_av_R_equivalents 0.0468
_diffrn_reflns_av_sigmaI/netI 0.0841
_diffrn_reflns_limit_h_max 7
_diffrn_reflns_limit_h_min -8
_diffrn_reflns_limit_k_max 13
_diffrn_reflns_limit_k_min -23
_diffrn_reflns_limit_l_max 8
_diffrn_reflns_limit_l_min -8
_diffrn_reflns_number 3040
_diffrn_reflns_theta_full 75.86
_diffrn_reflns_theta_max 75.86
_diffrn_reflns_theta_min 4.72
_exptl_absorpt_coefficient_mu 4.915
_exptl_absorpt_correction_T_max 1.00000
_exptl_absorpt_correction_T_min 0.62142
_exptl_absorpt_correction_type multi-scan
_exptl_absorpt_process_details '(CrysAlis PRO; Oxford Diffraction, 2009)'
_exptl_crystal_colour colourless
_exptl_crystal_density_diffrn 1.815
_exptl_crystal_density_method 'not measured'
_exptl_crystal_description 'Rhombic plates'
_exptl_crystal_F_000 468
_exptl_crystal_size_max 0.16
_exptl_crystal_size_mid 0.16
_exptl_crystal_size_min 0.04
_refine_diff_density_max 0.749
_refine_diff_density_min -0.514
_refine_ls_extinction_method none
_refine_ls_goodness_of_fit_ref 0.935
_refine_ls_hydrogen_treatment mixed
_refine_ls_matrix_type full
_refine_ls_number_parameters 132
_refine_ls_number_reflns 1686
_refine_ls_number_restraints 2
_refine_ls_restrained_S_all 0.935
_refine_ls_R_factor_all 0.0936
_refine_ls_R_factor_gt 0.0522
_refine_ls_shift/su_max 0.000
_refine_ls_shift/su_mean 0.000
_refine_ls_structure_factor_coef Fsqd
_refine_ls_weighting_details 'calc w=1/[\s^2^(Fo^2^)+(0.0729P)^2^] where P=(Fo^2^+2Fc^2^)/3'
_refine_ls_weighting_scheme calc
_refine_ls_wR_factor_gt 0.1218
_refine_ls_wR_factor_ref 0.1387
_reflns_number_gt 1046
_reflns_number_total 1686
_reflns_threshold_expression I>2sigma(I)
_cod_data_source_file hg5221.cif
_cod_data_source_block I
_cod_original_sg_symbol_H-M 'P 21/c'
_cod_database_code 2235069
_cod_database_fobs_code 2235069

loop_
_symmetry_equiv_pos_as_xyz
'x, y, z'
'-x, y+1/2, -z+1/2'
'-x, -y, -z'
'x, -y-1/2, z-1/2'

loop_
_atom_site_type_symbol
_atom_site_label
_atom_site_fract_x
_atom_site_fract_y
_atom_site_fract_z
_atom_site_U_iso_or_equiv
_atom_site_adp_type
_atom_site_calc_flag
_atom_site_refinement_flags
_atom_site_occupancy
_atom_site_symmetry_multiplicity
Ni Ni1 0.5000 0.5000 0.0000 0.0271(3) Uani d S 1 2
Cl Cl1 0.30215(17) 0.45677(7) 0.27085(17) 0.0340(3) Uani d . 1 1
O O1 0.6109(5) 0.66887(19) 0.0800(5) 0.0340(8) Uani d . 1 1
N N1 0.0343(5) 0.6502(2) -0.0692(6) 0.0301(9) Uani d . 1 1
H H1A -0.0903 0.6434 -0.0945 0.036 Uiso calc R 1 1
C C2 0.1533(6) 0.5947(3) -0.0494(6) 0.0285(10) Uani d . 1 1
H H2A 0.0971 0.5498 -0.0684 0.034 Uiso calc R 1 1
N N3 0.3448(5) 0.5977(2) -0.0048(5) 0.0272(9) Uani d . 1 1
C C4 0.4314(7) 0.6634(3) 0.0282(7) 0.0272(10) Uani d . 1 1
C C4A 0.3084(7) 0.7271(3) -0.0011(7) 0.0268(10) Uani d . 1 1
C C5 0.3861(7) 0.7962(3) 0.0203(7) 0.0299(10) Uani d . 1 1
H H5A 0.5200 0.8025 0.0561 0.036 Uiso calc R 1 1
C C6 0.2672(8) 0.8542(3) -0.0110(7) 0.0348(12) Uani d . 1 1
H H6A 0.3205 0.8999 0.0004 0.042 Uiso calc R 1 1
C C7 0.0666(8) 0.8454(3) -0.0599(7) 0.0368(12) Uani d . 1 1
H H7A -0.0131 0.8855 -0.0793 0.044 Uiso calc R 1 1
C C8 -0.0178(8) 0.7785(3) -0.0805(8) 0.0357(12) Uani d . 1 1
H H8A -0.1525 0.7732 -0.1134 0.043 Uiso calc R 1 1
C C8A 0.1054(7) 0.7188(3) -0.0504(7) 0.0283(10) Uani d . 1 1
O O1W 0.2955(5) 0.4596(2) -0.2198(5) 0.0303(7) Uani d D 1 1
H H1W 0.328(10) 0.463(4) -0.342(4) 0.08(2) Uiso d D 1 1
H H2W 0.282(18) 0.4160(17) -0.189(17) 0.20(6) Uiso d D 1 1

loop_
_atom_site_aniso_label
_atom_site_aniso_U_11
_atom_site_aniso_U_22
_atom_site_aniso_U_33
_atom_site_aniso_U_12
_atom_site_aniso_U_13
_atom_site_aniso_U_23
Ni1 0.0258(5) 0.0247(6) 0.0301(6) -0.0004(5) -0.0038(4) -0.0003(5)
Cl1 0.0330(6) 0.0362(7) 0.0327(6) -0.0058(5) 0.0008(4) 0.0007(5)
O1 0.0234(15) 0.029(2) 0.049(2) -0.0023(15) -0.0044(14) -0.0022(17)
N1 0.0206(17) 0.035(2) 0.034(2) -0.0025(17) -0.0034(15) 0.0038(19)
C2 0.029(2) 0.031(3) 0.026(2) 0.001(2) 0.0016(18) 0.002(2)
N3 0.0273(19) 0.023(2) 0.031(2) -0.0022(17) 0.0002(15) 0.0001(17)
C4 0.031(2) 0.025(3) 0.025(2) 0.001(2) 0.0043(18) 0.000(2)
C4A 0.028(2) 0.026(3) 0.026(2) 0.002(2) 0.0020(18) 0.002(2)
C5 0.036(2) 0.026(3) 0.027(2) -0.001(2) -0.0003(19) 0.002(2)
C6 0.048(3) 0.028(3) 0.029(2) 0.001(2) 0.000(2) 0.000(2)
C7 0.050(3) 0.032(3) 0.029(2) 0.017(3) 0.002(2) 0.003(2)
C8 0.032(2) 0.040(3) 0.034(3) 0.011(2) -0.002(2) 0.001(2)
C8A 0.029(2) 0.029(3) 0.027(2) 0.005(2) 0.0014(18) 0.002(2)
O1W 0.0299(16) 0.031(2) 0.0292(17) -0.0041(16) -0.0033(13) -0.0022(17)

loop_
_atom_type_symbol
_atom_type_description
_atom_type_scat_dispersion_real
_atom_type_scat_dispersion_imag
_atom_type_scat_source
C C 0.0181 0.0091 'International Tables Vol C Tables 4.2.6.8 and 6.1.1.4'
H H 0.0000 0.0000 'International Tables Vol C Tables 4.2.6.8 and 6.1.1.4'
O O 0.0492 0.0322 'International Tables Vol C Tables 4.2.6.8 and 6.1.1.4'
N N 0.0311 0.0180 'International Tables Vol C Tables 4.2.6.8 and 6.1.1.4'
Ni Ni -3.0029 0.5091 'International Tables Vol C Tables 4.2.6.8 and 6.1.1.4'
Cl Cl 0.3639 0.7018 'International Tables Vol C Tables 4.2.6.8 and 6.1.1.4'

loop_
_geom_angle_atom_site_label_1
_geom_angle_atom_site_label_2
_geom_angle_atom_site_label_3
_geom_angle_site_symmetry_1
_geom_angle_site_symmetry_3
_geom_angle
O1W Ni1 O1W . 3_665 180.0(2)
O1W Ni1 N3 . 3_665 90.21(15)
O1W Ni1 N3 3_665 3_665 89.79(15)
O1W Ni1 N3 . . 89.79(15)
O1W Ni1 N3 3_665 . 90.21(15)
N3 Ni1 N3 3_665 . 180.0(2)
O1W Ni1 Cl1 . . 91.05(11)
O1W Ni1 Cl1 3_665 . 88.95(11)
N3 Ni1 Cl1 3_665 . 89.91(11)
N3 Ni1 Cl1 . . 90.09(11)
O1W Ni1 Cl1 . 3_665 88.95(11)
O1W Ni1 Cl1 3_665 3_665 91.05(11)
N3 Ni1 Cl1 3_665 3_665 90.09(11)
N3 Ni1 Cl1 . 3_665 89.91(11)
Cl1 Ni1 Cl1 . 3_665 180.00(6)
C2 N1 C8A . . 121.4(4)
C2 N1 H1A . . 119.3
C8A N1 H1A . . 119.3
N3 C2 N1 . . 125.3(5)
N3 C2 H2A . . 117.3
N1 C2 H2A . . 117.3
C2 N3 C4 . . 118.7(4)
C2 N3 Ni1 . . 116.8(3)
C4 N3 Ni1 . . 124.5(3)
O1 C4 N3 . . 121.1(5)
O1 C4 C4A . . 120.5(5)
N3 C4 C4A . . 118.4(4)
C8A C4A C5 . . 118.8(5)
C8A C4A C4 . . 119.0(5)
C5 C4A C4 . . 122.2(4)
C6 C5 C4A . . 120.5(5)
C6 C5 H5A . . 119.8
C4A C5 H5A . . 119.8
C5 C6 C7 . . 120.1(5)
C5 C6 H6A . . 119.9
C7 C6 H6A . . 119.9
C8 C7 C6 . . 121.6(5)
C8 C7 H7A . . 119.2
C6 C7 H7A . . 119.2
C7 C8 C8A . . 118.1(5)
C7 C8 H8A . . 120.9
C8A C8 H8A . . 120.9
N1 C8A C8 . . 122.1(5)
N1 C8A C4A . . 117.2(4)
C8 C8A C4A . . 120.8(5)
Ni1 O1W H1W . . 115(5)
Ni1 O1W H2W . . 105(8)
H1W O1W H2W . . 110(8)

loop_
_geom_bond_atom_site_label_1
_geom_bond_atom_site_label_2
_geom_bond_site_symmetry_2
_geom_bond_distance
Ni1 O1W . 2.084(3)
Ni1 O1W 3_665 2.084(3)
Ni1 N3 3_665 2.112(4)
Ni1 N3 . 2.112(4)
Ni1 Cl1 . 2.4451(12)
Ni1 Cl1 3_665 2.4451(12)
O1 C4 . 1.246(5)
N1 C2 . 1.317(6)
N1 C8A . 1.375(6)
N1 H1A . 0.8600
C2 N3 . 1.314(5)
C2 H2A . 0.9300
N3 C4 . 1.374(6)
C4 C4A . 1.462(7)
C4A C8A . 1.402(6)
C4A C5 . 1.403(7)
C5 C6 . 1.362(7)
C5 H5A . 0.9300
C6 C7 . 1.387(7)
C6 H6A . 0.9300
C7 C8 . 1.381(8)
C7 H7A . 0.9300
C8 C8A . 1.402(7)
C8 H8A . 0.9300
O1W H1W . 0.85(4)
O1W H2W . 0.85(5)

loop_
_geom_hbond_atom_site_label_D
_geom_hbond_atom_site_label_H
_geom_hbond_atom_site_label_A
_geom_hbond_site_symmetry_A
_geom_hbond_distance_DH
_geom_hbond_distance_HA
_geom_hbond_distance_DA
_geom_hbond_angle_DHA
_geom_hbond_publ_flag
O1W H1W Cl1 1_554 0.85(4) 2.56(3) 3.371(4) 160(6) y
O1W H2W O1 3_665 0.85(5) 1.87(6) 2.641(5) 150(11) y
N1 H1A O1 1_455 0.86 2.44 3.116(5) 136 y
N1 H1A Cl1 3_565 0.86 2.59 3.256(4) 135 y
C2 H2A O1W 1_555 0.93 2.42 2.958(6) 117 y
